data_4308129
loop_
_publ_author_name
'Karrie-Ann Kubatko'
'Tori Z. Forbes'
'Amanda L. Klingensmith'
'Peter C. Burns'

_publ_section_title
;
Expanding the Crystal Chemistry of Uranyl Peroxides: Synthesis and
Structures of Di- and Triperoxodioxouranium(VI) Complexes
;
_journal_name_full 'Inorganic Chemistry'
_journal_page_first 3657
_journal_page_last 3662
_journal_paper_doi 10.1021/ic070118h
_journal_volume 46
_journal_year 2007
_chemical_formula_moiety 'H28 Na2 Rb4 U2 O28'
_chemical_formula_sum 'H28 Na2 O28 Rb4 U2'
_chemical_formula_weight 1340.11
_chemical_name_systematic
; 
 ? 
;
_space_group_IT_number 57
_symmetry_cell_setting orthorhombic
_symmetry_space_group_name_Hall '-P 2c 2b'
_symmetry_space_group_name_H-M 'P b c m'
_atom_sites_solution_primary direct
_atom_sites_solution_secondary difmap
_audit_creation_method SHELXL-97
_cell_angle_alpha 90.00
_cell_angle_beta 90.00
_cell_angle_gamma 90.00
_cell_formula_units_Z 4
_cell_length_a 6.808(2)
_cell_length_b 16.888(6)
_cell_length_c 23.286(8)
_cell_measurement_temperature 293(2)
_cell_volume 2677.3(15)
_computing_structure_refinement 'SHELXL-97 (Sheldrick, 1997)'
_computing_structure_solution 'SHELXS-97 (Sheldrick, 1990)'
_diffrn_ambient_temperature 293(2)
_diffrn_measured_fraction_theta_full 0.981
_diffrn_measured_fraction_theta_max 0.981
_diffrn_measurement_device_type 'Bruker APEX CCD area-detector'
_diffrn_measurement_method '\f and \w'
_diffrn_radiation_monochromator graphite
_diffrn_radiation_source 'fine-focus sealed tube'
_diffrn_radiation_type MoK\a
_diffrn_radiation_wavelength 0.71073
_diffrn_reflns_av_R_equivalents 0.1011
_diffrn_reflns_av_sigmaI/netI 0.1035
_diffrn_reflns_limit_h_max 10
_diffrn_reflns_limit_h_min -10
_diffrn_reflns_limit_k_max 26
_diffrn_reflns_limit_k_min -24
_diffrn_reflns_limit_l_max 36
_diffrn_reflns_limit_l_min -31
_diffrn_reflns_number 26357
_diffrn_reflns_theta_full 34.66
_diffrn_reflns_theta_max 34.66
_diffrn_reflns_theta_min 1.75
_exptl_absorpt_coefficient_mu 19.45
_exptl_absorpt_correction_T_max 0.56
_exptl_absorpt_correction_T_min 0.10
_exptl_absorpt_correction_type empirical
_exptl_absorpt_process_details 'via \y-scan (SHELXTL-NT; Bruker, 1998)'
_exptl_crystal_colour yellow
_exptl_crystal_density_diffrn 3.325
_exptl_crystal_density_method 'not measured'
_exptl_crystal_description acicular
_exptl_crystal_F_000 2424
_exptl_crystal_size_max 0.12
_exptl_crystal_size_mid 0.10
_exptl_crystal_size_min 0.03
_refine_diff_density_max 4.023
_refine_diff_density_min -2.138
_refine_diff_density_rms 0.382
_refine_ls_extinction_method none
_refine_ls_goodness_of_fit_ref 0.854
_refine_ls_hydrogen_treatment none
_refine_ls_matrix_type full
_refine_ls_number_parameters 168
_refine_ls_number_reflns 5742
_refine_ls_number_restraints 0
_refine_ls_restrained_S_all 0.854
_refine_ls_R_factor_all 0.0712
_refine_ls_R_factor_gt 0.0376
_refine_ls_shift/su_max 0.000
_refine_ls_shift/su_mean 0.000
_refine_ls_structure_factor_coef Fsqd
_refine_ls_weighting_details 'calc w=1/[\s^2^(Fo^2^)+(0.0435P)^2^+0.0000P] where P=(Fo^2^+2Fc^2^)/3'
_refine_ls_weighting_scheme calc
_refine_ls_wR_factor_gt 0.0820
_refine_ls_wR_factor_ref 0.1065
_reflns_number_gt 3461
_reflns_number_total 5742
_reflns_threshold_expression >2sigma(I)
_cod_data_source_file ic070118hsi20070123_024434.cif
_cod_data_source_block final
_cod_original_cell_volume 2677.5(16)
_cod_original_formula_sum 'H28 Na2 Rb4 U2 O28'
_cod_database_code 4308129

loop_
_symmetry_equiv_pos_as_xyz
'x, y, z'
'-x, -y, z+1/2'
'-x, y+1/2, -z+1/2'
'x, -y+1/2, -z'
'-x, -y, -z'
'x, y, -z-1/2'
'x, -y-1/2, z-1/2'
'-x, y-1/2, z'

loop_
_atom_site_label
_atom_site_type_symbol
_atom_site_fract_x
_atom_site_fract_y
_atom_site_fract_z
_atom_site_U_iso_or_equiv
_atom_site_adp_type
_atom_site_occupancy
_atom_site_symmetry_multiplicity
_atom_site_calc_flag
_atom_site_refinement_flags
_atom_site_disorder_assembly
_atom_site_disorder_group
U1 U 0.40011(4) 0.361978(14) 0.343826(11) 0.01058(6) Uani 1 1 d . . .
Rb1 Rb 0.88531(15) 0.29566(6) 0.2500 0.0171(2) Uani 1 2 d S . .
Rb2 Rb 0.89401(12) 0.49126(4) 0.38275(3) 0.02297(16) Uani 1 1 d . . .
Rb3 Rb 0.21352(15) 0.54211(6) 0.2500 0.0174(2) Uani 1 2 d S . .
Na1 Na 0.8203(4) 0.33325(17) 0.52443(12) 0.0159(6) Uani 1 1 d . . .
O1 O 0.6611(8) 0.3443(3) 0.3582(2) 0.0157(11) Uani 1 1 d . . .
O2 O 0.4622(10) 0.3181(4) 0.2500 0.0133(14) Uani 1 2 d S . .
O3 O 0.3067(8) 0.2689(3) 0.4101(2) 0.0160(10) Uani 1 1 d . . .
O4 O 0.3351(8) 0.2297(3) 0.3537(2) 0.0166(11) Uani 1 1 d . . .
O5 O 0.5611(11) 0.6438(4) 0.2500 0.0244(18) Uani 1 2 d S . .
O6 O 0.9923(8) 0.1535(3) 0.1757(2) 0.0211(12) Uani 1 1 d . . .
O7 O 0.7050(8) 0.4539(3) 0.4898(2) 0.0212(12) Uani 1 1 d . . .
O8 O 0.6562(8) 0.3606(3) 0.6126(2) 0.0170(11) Uani 1 1 d . . .
O9 O 0.8075(11) 0.5056(4) 0.2500 0.0211(16) Uani 1 2 d S . .
O10 O 0.1444(7) 0.3812(3) 0.3252(2) 0.0154(11) Uani 1 1 d . . .
O11 O 0.3767(9) 0.4450(3) 0.4200(2) 0.0255(13) Uani 1 1 d . . .
O12 O 0.4418(9) 0.4904(3) 0.3679(3) 0.0261(14) Uani 1 1 d . . .
O13 O 0.4934(10) 0.4063(4) 0.2500 0.0131(14) Uani 1 2 d S . .
O14 O 0.9247(7) 0.2126(3) 0.5654(2) 0.0168(11) Uani 1 1 d . . .
O15 O 0.5551(10) 0.2500 0.5000 0.0181(16) Uani 1 2 d S . .
O16 O 1.1546(8) 0.3720(3) 0.5417(2) 0.0212(12) Uani 1 1 d . . .

loop_
_atom_site_aniso_label
_atom_site_aniso_U_11
_atom_site_aniso_U_22
_atom_site_aniso_U_33
_atom_site_aniso_U_23
_atom_site_aniso_U_13
_atom_site_aniso_U_12
U1 0.01209(11) 0.01031(11) 0.00936(11) -0.00015(9) -0.00033(10) 0.00067(10)
Rb1 0.0163(5) 0.0198(5) 0.0150(5) 0.000 0.000 0.0011(4)
Rb2 0.0308(4) 0.0181(3) 0.0201(4) -0.0036(3) 0.0055(3) -0.0053(3)
Rb3 0.0164(5) 0.0150(4) 0.0206(5) 0.000 0.000 0.0020(4)
Na1 0.0186(15) 0.0165(14) 0.0127(14) 0.0001(11) 0.0005(12) 0.0017(12)
O1 0.015(2) 0.021(3) 0.011(2) 0.0008(19) -0.0009(19) -0.002(2)
O2 0.023(4) 0.004(3) 0.013(4) 0.000 0.000 -0.003(3)
O3 0.020(3) 0.019(3) 0.009(2) -0.001(2) 0.002(2) 0.001(2)
O4 0.021(3) 0.015(2) 0.014(3) -0.0011(19) 0.001(2) 0.000(2)
O5 0.026(4) 0.016(4) 0.030(5) 0.000 0.000 -0.007(3)
O6 0.027(3) 0.019(3) 0.018(3) 0.003(2) 0.001(2) -0.002(2)
O7 0.025(3) 0.023(3) 0.016(3) 0.004(2) 0.003(2) 0.009(2)
O8 0.019(3) 0.014(2) 0.018(3) -0.001(2) 0.002(2) 0.003(2)
O9 0.016(4) 0.021(4) 0.026(4) 0.000 0.000 -0.002(3)
O10 0.009(2) 0.025(3) 0.012(2) -0.002(2) -0.0007(19) 0.0044(19)
O11 0.042(4) 0.020(3) 0.014(3) -0.005(2) 0.001(3) 0.000(3)
O12 0.041(4) 0.013(3) 0.025(3) -0.002(2) 0.003(3) -0.001(2)
O13 0.019(4) 0.008(3) 0.012(3) 0.000 0.000 -0.004(3)
O14 0.016(3) 0.019(3) 0.015(3) 0.004(2) -0.002(2) -0.004(2)
O15 0.015(4) 0.026(4) 0.013(4) 0.000(3) 0.000 0.000
O16 0.022(3) 0.014(3) 0.028(3) 0.000(2) -0.003(2) -0.002(2)

loop_
_atom_type_symbol
_atom_type_description
_atom_type_scat_dispersion_real
_atom_type_scat_dispersion_imag
_atom_type_scat_source
O O 0.0106 0.0060 'International Tables Vol C Tables 4.2.6.8 and 6.1.1.4'
Rb Rb -0.9393 2.9676 'International Tables Vol C Tables 4.2.6.8 and 6.1.1.4'
U U -9.6767 9.6646 'International Tables Vol C Tables 4.2.6.8 and 6.1.1.4'
Na Na 0.0362 0.0249 'International Tables Vol C Tables 4.2.6.8 and 6.1.1.4'
H H 0.0000 0.0000 'International Tables Vol C Tables 4.2.6.8 and 6.1.1.4'

loop_
_geom_angle_atom_site_label_1
_geom_angle_atom_site_label_2
_geom_angle_atom_site_label_3
_geom_angle
_geom_angle_site_symmetry_1
_geom_angle_site_symmetry_3
_geom_angle_publ_flag
O10 U1 O1 176.6(2) . . ?
O10 U1 O12 90.4(2) . . ?
O1 U1 O12 89.4(2) . . ?
O10 U1 O11 90.5(2) . . ?
O1 U1 O11 91.5(2) . . ?
O12 U1 O11 38.8(2) . . ?
O10 U1 O4 90.8(2) . . ?
O1 U1 O4 90.6(2) . . ?
O12 U1 O4 159.5(2) . . ?
O11 U1 O4 120.77(19) . . ?
O10 U1 O3 91.0(2) . . ?
O1 U1 O3 92.0(2) . . ?
O12 U1 O3 121.78(19) . . ?
O11 U1 O3 83.01(19) . . ?
O4 U1 O3 37.77(17) . . ?
O10 U1 O2 90.4(2) . . ?
O1 U1 O2 86.8(2) . . ?
O12 U1 O2 120.8(2) . . ?
O11 U1 O2 159.5(2) . . ?
O4 U1 O2 79.6(2) . . ?
O3 U1 O2 117.41(19) . . ?
O10 U1 O13 88.9(2) . . ?
O1 U1 O13 87.7(2) . . ?
O12 U1 O13 83.9(2) . . ?
O11 U1 O13 122.6(2) . . ?
O4 U1 O13 116.60(19) . . ?
O3 U1 O13 154.36(19) . . ?
O2 U1 O13 37.0(2) . . ?
O10 U1 Rb3 54.87(17) . . ?
O1 U1 Rb3 122.52(16) . . ?
O12 U1 Rb3 55.85(15) . . ?
O11 U1 Rb3 86.20(15) . . ?
O4 U1 Rb3 138.08(13) . . ?
O3 U1 Rb3 144.10(13) . . ?
O2 U1 Rb3 77.65(15) . . ?
O13 U1 Rb3 48.78(16) . . ?
O10 U1 Rb2 137.63(17) . . ?
O1 U1 Rb2 41.67(16) . . ?
O12 U1 Rb2 48.11(16) . . ?
O11 U1 Rb2 63.66(15) . . ?
O4 U1 Rb2 130.88(13) . . ?
O3 U1 Rb2 116.29(13) . . ?
O2 U1 Rb2 103.05(17) . . ?
O13 U1 Rb2 79.53(15) . . ?
Rb3 U1 Rb2 88.63(3) . . ?
O10 U1 Rb1 133.51(16) . . ?
O1 U1 Rb1 43.47(16) . . ?
O12 U1 Rb1 106.99(15) . . ?
O11 U1 Rb1 129.80(15) . . ?
O4 U1 Rb1 86.73(13) . . ?
O3 U1 Rb1 113.16(13) . . ?
O2 U1 Rb1 43.53(17) . . ?
O13 U1 Rb1 52.25(17) . . ?
Rb3 U1 Rb1 100.01(2) . . ?
Rb2 U1 Rb1 66.73(3) . . ?
O10 U1 Rb2 34.02(16) . 1_455 ?
O1 U1 Rb2 147.68(16) . 1_455 ?
O12 U1 Rb2 63.12(16) . 1_455 ?
O11 U1 Rb2 56.57(15) . 1_455 ?
O4 U1 Rb2 109.19(13) . 1_455 ?
O3 U1 Rb2 89.06(13) . 1_455 ?
O2 U1 Rb2 121.03(16) . 1_455 ?
O13 U1 Rb2 104.68(17) . 1_455 ?
Rb3 U1 Rb2 56.84(2) . 1_455 ?
Rb2 U1 Rb2 110.44(3) . 1_455 ?
Rb1 U1 Rb2 156.800(17) . 1_455 ?
O10 Rb1 O10 75.0(2) 1_655 6_656 ?
O10 Rb1 O2 122.87(13) 1_655 . ?
O10 Rb1 O2 122.87(13) 6_656 . ?
O10 Rb1 O6 84.45(15) 1_655 6_556 ?
O10 Rb1 O6 126.51(15) 6_656 6_556 ?
O2 Rb1 O6 109.87(15) . 6_556 ?
O10 Rb1 O6 126.51(15) 1_655 . ?
O10 Rb1 O6 84.45(15) 6_656 . ?
O2 Rb1 O6 109.87(15) . . ?
O6 Rb1 O6 69.2(2) 6_556 . ?
O10 Rb1 O1 132.29(14) 1_655 6_556 ?
O10 Rb1 O1 70.70(14) 6_656 6_556 ?
O2 Rb1 O1 58.00(10) . 6_556 ?
O6 Rb1 O1 143.02(14) 6_556 6_556 ?
O6 Rb1 O1 82.12(14) . 6_556 ?
O10 Rb1 O1 70.70(14) 1_655 . ?
O10 Rb1 O1 132.29(14) 6_656 . ?
O2 Rb1 O1 58.00(10) . . ?
O6 Rb1 O1 82.12(14) 6_556 . ?
O6 Rb1 O1 143.02(14) . . ?
O1 Rb1 O1 110.9(2) 6_556 . ?
O10 Rb1 O13 102.38(13) 1_655 . ?
O10 Rb1 O13 102.38(13) 6_656 . ?
O2 Rb1 O13 27.50(16) . . ?
O6 Rb1 O13 130.36(14) 6_556 . ?
O6 Rb1 O13 130.36(14) . . ?
O1 Rb1 O13 55.74(10) 6_556 . ?
O1 Rb1 O13 55.74(10) . . ?
O10 Rb1 O9 66.01(14) 1_655 . ?
O10 Rb1 O9 66.01(14) 6_656 . ?
O2 Rb1 O9 74.01(18) . . ?
O6 Rb1 O9 144.51(11) 6_556 . ?
O6 Rb1 O9 144.51(11) . . ?
O1 Rb1 O9 70.16(11) 6_556 . ?
O1 Rb1 O9 70.16(11) . . ?
O13 Rb1 O9 46.51(17) . . ?
O10 Rb1 U1 132.76(11) 1_655 6_556 ?
O10 Rb1 U1 91.86(10) 6_656 6_556 ?
O2 Rb1 U1 33.77(4) . 6_556 ?
O6 Rb1 U1 135.05(11) 6_556 6_556 ?
O6 Rb1 U1 96.01(11) . 6_556 ?
O1 Rb1 U1 24.35(10) 6_556 6_556 ?
O1 Rb1 U1 87.92(10) . 6_556 ?
O13 Rb1 U1 35.56(5) . 6_556 ?
O9 Rb1 U1 67.19(10) . 6_556 ?
O10 Rb1 U1 91.86(10) 1_655 . ?
O10 Rb1 U1 132.76(11) 6_656 . ?
O2 Rb1 U1 33.77(4) . . ?
O6 Rb1 U1 96.01(11) 6_556 . ?
O6 Rb1 U1 135.05(11) . . ?
O1 Rb1 U1 87.92(10) 6_556 . ?
O1 Rb1 U1 24.35(10) . . ?
O13 Rb1 U1 35.56(5) . . ?
O9 Rb1 U1 67.19(10) . . ?
U1 Rb1 U1 64.12(3) 6_556 . ?
O10 Rb1 U1 19.08(10) 1_655 1_655 ?
O10 Rb1 U1 71.14(10) 6_656 1_655 ?
O2 Rb1 U1 141.06(8) . 1_655 ?
O6 Rb1 U1 73.76(11) 6_556 1_655 ?
O6 Rb1 U1 107.47(11) . 1_655 ?
O1 Rb1 U1 139.39(10) 6_556 1_655 ?
O1 Rb1 U1 85.29(10) . 1_655 ?
O13 Rb1 U1 121.39(10) . 1_655 ?
O9 Rb1 U1 82.07(10) . 1_655 ?
U1 Rb1 U1 149.00(3) 6_556 1_655 ?
U1 Rb1 U1 108.37(3) . 1_655 ?
O10 Rb2 O7 122.11(15) 1_655 . ?
O10 Rb2 O16 149.81(15) 1_655 5_766 ?
O7 Rb2 O16 66.47(15) . 5_766 ?
O10 Rb2 O1 71.81(15) 1_655 . ?
O7 Rb2 O1 75.37(15) . . ?
O16 Rb2 O1 135.14(15) 5_766 . ?
O10 Rb2 O12 122.54(14) 1_655 . ?
O7 Rb2 O12 69.58(15) . . ?
O16 Rb2 O12 87.61(15) 5_766 . ?
O1 Rb2 O12 56.62(14) . . ?
O10 Rb2 O6 102.49(15) 1_655 3_755 ?
O7 Rb2 O6 132.35(15) . 3_755 ?
O16 Rb2 O6 66.46(15) 5_766 3_755 ?
O1 Rb2 O6 139.98(15) . 3_755 ?
O12 Rb2 O6 101.51(15) . 3_755 ?
O10 Rb2 O9 72.65(17) 1_655 . ?
O7 Rb2 O9 141.49(18) . . ?
O16 Rb2 O9 120.50(17) 5_766 . ?
O1 Rb2 O9 77.19(16) . . ?
O12 Rb2 O9 72.88(17) . . ?
O6 Rb2 O9 63.69(17) 3_755 . ?
O10 Rb2 O11 53.71(13) 1_655 1_655 ?
O7 Rb2 O11 99.05(14) . 1_655 ?
O16 Rb2 O11 97.72(14) 5_766 1_655 ?
O1 Rb2 O11 111.10(14) . 1_655 ?
O12 Rb2 O11 164.41(14) . 1_655 ?
O6 Rb2 O11 94.05(14) 3_755 1_655 ?
O9 Rb2 O11 115.87(16) . 1_655 ?
O10 Rb2 Rb3 55.59(11) 1_655 1_655 ?
O7 Rb2 Rb3 172.37(11) . 1_655 ?
O16 Rb2 Rb3 111.62(11) 5_766 1_655 ?
O1 Rb2 Rb3 109.14(10) . 1_655 ?
O12 Rb2 Rb3 118.01(11) . 1_655 ?
O6 Rb2 Rb3 47.65(10) 3_755 1_655 ?
O9 Rb2 Rb3 46.10(13) . 1_655 ?
O11 Rb2 Rb3 73.68(10) 1_655 1_655 ?
O10 Rb2 U1 92.25(10) 1_655 . ?
O7 Rb2 U1 73.06(11) . . ?
O16 Rb2 U1 117.39(11) 5_766 . ?
O1 Rb2 U1 23.97(10) . . ?
O12 Rb2 U1 32.86(10) . . ?
O6 Rb2 U1 124.53(11) 3_755 . ?
O9 Rb2 U1 70.87(13) . . ?
O11 Rb2 U1 134.97(9) 1_655 . ?
Rb3 Rb2 U1 113.64(3) 1_655 . ?
O10 Rb2 Na1 115.41(11) 1_655 5_766 ?
O7 Rb2 Na1 85.11(12) . 5_766 ?
O16 Rb2 Na1 34.45(12) 5_766 5_766 ?
O1 Rb2 Na1 159.61(11) . 5_766 ?
O12 Rb2 Na1 121.80(11) . 5_766 ?
O6 Rb2 Na1 59.31(11) 3_755 5_766 ?
O9 Rb2 Na1 122.84(14) . 5_766 ?
O11 Rb2 Na1 65.74(10) 1_655 5_766 ?
Rb3 Rb2 Na1 89.66(5) 1_655 5_766 ?
U1 Rb2 Na1 151.31(5) . 5_766 ?
O10 Rb2 U1 20.92(10) 1_655 1_655 ?
O7 Rb2 U1 116.27(10) . 1_655 ?
O16 Rb2 U1 129.56(11) 5_766 1_655 ?
O1 Rb2 U1 87.83(10) . 1_655 ?
O12 Rb2 U1 142.45(10) . 1_655 ?
O6 Rb2 U1 99.10(11) 3_755 1_655 ?
O9 Rb2 U1 88.94(14) . 1_655 ?
O11 Rb2 U1 32.83(9) 1_655 1_655 ?
Rb3 Rb2 U1 58.67(2) 1_655 1_655 ?
U1 Rb2 U1 110.44(3) . 1_655 ?
Na1 Rb2 U1 95.72(5) 5_766 1_655 ?
O9 Rb3 O6 70.80(17) 1_455 8_665 ?
O9 Rb3 O6 70.80(17) 1_455 3_655 ?
O6 Rb3 O6 72.8(2) 8_665 3_655 ?
O9 Rb3 O5 156.6(2) 1_455 . ?
O6 Rb3 O5 90.58(17) 8_665 . ?
O6 Rb3 O5 90.58(17) 3_655 . ?
O9 Rb3 O13 117.2(2) 1_455 . ?
O6 Rb3 O13 143.47(11) 8_665 . ?
O6 Rb3 O13 143.47(11) 3_655 . ?
O5 Rb3 O13 86.2(2) . . ?
O9 Rb3 O10 71.25(15) 1_455 6_556 ?
O6 Rb3 O10 98.58(14) 8_665 6_556 ?
O6 Rb3 O10 141.80(15) 3_655 6_556 ?
O5 Rb3 O10 127.23(14) . 6_556 ?
O13 Rb3 O10 56.78(13) . 6_556 ?
O9 Rb3 O10 71.25(15) 1_455 . ?
O6 Rb3 O10 141.80(15) 8_665 . ?
O6 Rb3 O10 98.58(14) 3_655 . ?
O5 Rb3 O10 127.23(14) . . ?
O13 Rb3 O10 56.78(13) . . ?
O10 Rb3 O10 64.83(18) 6_556 . ?
O9 Rb3 O12 113.92(12) 1_455 6_556 ?
O6 Rb3 O12 84.40(15) 8_665 6_556 ?
O6 Rb3 O12 153.94(14) 3_655 6_556 ?
O5 Rb3 O12 76.84(13) . 6_556 ?
O13 Rb3 O12 59.43(10) . 6_556 ?
O10 Rb3 O12 52.91(13) 6_556 6_556 ?
O10 Rb3 O12 107.22(13) . 6_556 ?
O9 Rb3 O12 113.92(12) 1_455 . ?
O6 Rb3 O12 153.94(14) 8_665 . ?
O6 Rb3 O12 84.40(15) 3_655 . ?
O5 Rb3 O12 76.84(13) . . ?
O13 Rb3 O12 59.43(10) . . ?
O10 Rb3 O12 107.22(13) 6_556 . ?
O10 Rb3 O12 52.91(13) . . ?
O12 Rb3 O12 114.0(2) 6_556 . ?
O9 Rb3 Rb2 53.42(3) 1_455 6_456 ?
O6 Rb3 Rb2 53.11(11) 8_665 6_456 ?
O6 Rb3 Rb2 110.29(12) 3_655 6_456 ?
O5 Rb3 Rb2 125.76(4) . 6_456 ?
O13 Rb3 Rb2 100.85(8) . 6_456 ?
O10 Rb3 Rb2 46.16(9) 6_556 6_456 ?
O10 Rb3 Rb2 99.35(9) . 6_456 ?
O12 Rb3 Rb2 62.52(11) 6_556 6_456 ?
O12 Rb3 Rb2 151.19(10) . 6_456 ?
O9 Rb3 Rb2 53.42(3) 1_455 1_455 ?
O6 Rb3 Rb2 110.29(12) 8_665 1_455 ?
O6 Rb3 Rb2 53.11(11) 3_655 1_455 ?
O5 Rb3 Rb2 125.76(4) . 1_455 ?
O13 Rb3 Rb2 100.85(8) . 1_455 ?
O10 Rb3 Rb2 99.35(9) 6_556 1_455 ?
O10 Rb3 Rb2 46.16(9) . 1_455 ?
O12 Rb3 Rb2 151.19(10) 6_556 1_455 ?
O12 Rb3 Rb2 62.52(11) . 1_455 ?
Rb2 Rb3 Rb2 105.78(4) 6_456 1_455 ?
O9 Rb3 U1 98.41(13) 1_455 6_556 ?
O6 Rb3 U1 108.83(11) 8_665 6_556 ?
O6 Rb3 U1 168.17(12) 3_655 6_556 ?
O5 Rb3 U1 101.06(13) . 6_556 ?
O13 Rb3 U1 37.16(5) . 6_556 ?
O10 Rb3 U1 27.16(8) 6_556 6_556 ?
O10 Rb3 U1 72.70(9) . 6_556 ?
O12 Rb3 U1 34.82(9) 6_556 6_556 ?
O12 Rb3 U1 96.06(10) . 6_556 ?
Rb2 Rb3 U1 64.49(2) 6_456 6_556 ?
Rb2 Rb3 U1 116.77(3) 1_455 6_556 ?
O7 Na1 O14 94.7(2) . 4_556 ?
O7 Na1 O15 100.38(19) . . ?
O14 Na1 O15 79.61(17) 4_556 . ?
O7 Na1 O14 176.0(2) . . ?
O14 Na1 O14 89.1(2) 4_556 . ?
O15 Na1 O14 79.24(17) . . ?
O7 Na1 O8 88.3(2) . . ?
O14 Na1 O8 167.5(2) 4_556 . ?
O15 Na1 O8 87.95(17) . . ?
O14 Na1 O8 87.7(2) . . ?
O7 Na1 O16 98.0(2) . . ?
O14 Na1 O16 87.3(2) 4_556 . ?
O15 Na1 O16 158.2(2) . . ?
O14 Na1 O16 83.23(19) . . ?
O8 Na1 O16 104.3(2) . . ?
O7 Na1 Na1 133.0(2) . 4_556 ?
O14 Na1 Na1 50.07(15) 4_556 4_556 ?
O15 Na1 Na1 49.97(13) . 4_556 ?
O14 Na1 Na1 49.54(15) . 4_556 ?
O8 Na1 Na1 120.18(18) . 4_556 ?
O16 Na1 Na1 108.40(14) . 4_556 ?
O7 Na1 Rb2 73.34(16) . 5_766 ?
O14 Na1 Rb2 123.99(16) 4_556 5_766 ?
O15 Na1 Rb2 155.49(14) . 5_766 ?
O14 Na1 Rb2 105.36(15) . 5_766 ?
O8 Na1 Rb2 68.46(14) . 5_766 ?
O16 Na1 Rb2 43.47(13) . 5_766 ?
Na1 Na1 Rb2 148.98(7) 4_556 5_766 ?
O7 Na1 Rb2 39.24(14) . . ?
O14 Na1 Rb2 58.74(14) 4_556 . ?
O15 Na1 Rb2 106.02(9) . . ?
O14 Na1 Rb2 144.69(16) . . ?
O8 Na1 Rb2 126.84(15) . . ?
O16 Na1 Rb2 81.26(15) . . ?
Na1 Na1 Rb2 106.81(13) 4_556 . ?
Rb2 Na1 Rb2 84.32(6) 5_766 . ?
U1 O1 Rb2 114.4(2) . . ?
U1 O1 Rb1 112.2(2) . . ?
Rb2 O1 Rb1 96.63(15) . . ?
O13 O2 U1 73.32(17) . . ?
O13 O2 U1 73.32(17) . 6_556 ?
U1 O2 U1 137.4(3) . 6_556 ?
O13 O2 Rb1 89.4(4) . . ?
U1 O2 Rb1 102.70(17) . . ?
U1 O2 Rb1 102.70(17) 6_556 . ?
O4 O3 U1 71.0(3) . . ?
O3 O4 U1 71.2(3) . . ?
Rb3 O6 Rb1 93.21(16) 3_645 . ?
Rb3 O6 Rb2 79.25(13) 3_645 3_745 ?
Rb1 O6 Rb2 170.9(2) . 3_745 ?
Na1 O7 Rb2 109.9(2) . . ?
Rb3 O9 Rb2 80.48(13) 1_655 6_556 ?
Rb3 O9 Rb2 80.48(13) 1_655 . ?
Rb2 O9 Rb2 156.7(3) 6_556 . ?
Rb3 O9 Rb1 94.1(2) 1_655 . ?
Rb2 O9 Rb1 84.05(14) 6_556 . ?
Rb2 O9 Rb1 84.05(14) . . ?
U1 O10 Rb2 125.1(2) . 1_455 ?
U1 O10 Rb1 129.9(2) . 1_455 ?
Rb2 O10 Rb1 104.27(15) 1_455 1_455 ?
U1 O10 Rb3 98.0(2) . . ?
Rb2 O10 Rb3 78.25(13) 1_455 . ?
Rb1 O10 Rb3 100.37(15) 1_455 . ?
O12 O11 U1 70.3(3) . . ?
O12 O11 Rb2 87.9(3) . 1_455 ?
U1 O11 Rb2 90.60(17) . 1_455 ?
O11 O12 U1 70.9(3) . . ?
O11 O12 Rb2 101.8(4) . . ?
U1 O12 Rb2 99.0(2) . . ?
O11 O12 Rb3 132.3(4) . . ?
U1 O12 Rb3 89.34(18) . . ?
Rb2 O12 Rb3 124.35(19) . . ?
O2 O13 U1 69.71(16) . 6_556 ?
O2 O13 U1 69.71(16) . . ?
U1 O13 U1 131.6(3) 6_556 . ?
O2 O13 Rb3 132.1(4) . . ?
U1 O13 Rb3 94.05(18) 6_556 . ?
U1 O13 Rb3 94.05(18) . . ?
O2 O13 Rb1 63.1(4) . . ?
U1 O13 Rb1 92.19(17) 6_556 . ?
U1 O13 Rb1 92.19(17) . . ?
Rb3 O13 Rb1 164.7(2) . . ?
Na1 O14 Na1 80.4(2) 4_556 . ?
Na1 O15 Na1 80.1(3) . 4_556 ?
Na1 O16 Rb2 102.1(2) . 5_766 ?

loop_
_geom_bond_atom_site_label_1
_geom_bond_atom_site_label_2
_geom_bond_distance
_geom_bond_site_symmetry_2
_geom_bond_publ_flag
U1 O10 1.823(5) . ?
U1 O1 1.833(5) . ?
U1 O12 2.258(5) . ?
U1 O11 2.266(5) . ?
U1 O4 2.290(5) . ?
U1 O3 2.293(5) . ?
U1 O2 2.345(3) . ?
U1 O13 2.395(3) . ?
U1 Rb3 3.9550(12) . ?
U1 Rb2 4.1104(13) . ?
U1 Rb1 4.1158(13) . ?
U1 Rb2 4.1787(13) 1_455 ?
Rb1 O10 2.875(5) 1_655 ?
Rb1 O10 2.875(5) 6_656 ?
Rb1 O2 2.906(7) . ?
Rb1 O6 3.048(6) 6_556 ?
Rb1 O6 3.048(6) . ?
Rb1 O1 3.058(5) 6_556 ?
Rb1 O1 3.058(5) . ?
Rb1 O13 3.257(7) . ?
Rb1 O9 3.585(8) . ?
Rb1 U1 4.1158(13) 6_556 ?
Rb1 U1 4.2793(14) 1_655 ?
Rb2 O10 2.856(5) 1_655 ?
Rb2 O7 2.875(5) . ?
Rb2 O16 2.921(5) 5_766 ?
Rb2 O1 3.000(5) . ?
Rb2 O12 3.098(6) . ?
Rb2 O6 3.155(6) 3_755 ?
Rb2 O9 3.156(2) . ?
Rb2 O11 3.487(6) 1_655 ?
Rb2 Rb3 3.8762(14) 1_655 ?
Rb2 Na1 4.152(3) 5_766 ?
Rb2 U1 4.1787(13) 1_655 ?
Rb3 O9 2.832(8) 1_455 ?
Rb3 O6 2.916(5) 8_665 ?
Rb3 O6 2.916(5) 3_655 ?
Rb3 O5 2.923(8) . ?
Rb3 O13 2.982(7) . ?
Rb3 O10 3.266(5) 6_556 ?
Rb3 O10 3.266(5) . ?
Rb3 O12 3.273(6) 6_556 ?
Rb3 O12 3.273(6) . ?
Rb3 Rb2 3.8762(14) 6_456 ?
Rb3 Rb2 3.8762(14) 1_455 ?
Rb3 U1 3.9550(12) 6_556 ?
Na1 O7 2.329(6) . ?
Na1 O14 2.341(6) 4_556 ?
Na1 O15 2.358(6) . ?
Na1 O14 2.359(6) . ?
Na1 O8 2.383(6) . ?
Na1 O16 2.402(6) . ?
Na1 Na1 3.033(6) 4_556 ?
Na1 Rb2 4.152(3) 5_766 ?
O2 O13 1.504(9) . ?
O2 U1 2.345(3) 6_556 ?
O3 O4 1.483(7) . ?
O6 Rb3 2.916(5) 3_645 ?
O6 Rb2 3.155(6) 3_745 ?
O9 Rb3 2.832(7) 1_655 ?
O9 Rb2 3.156(2) 6_556 ?
O10 Rb2 2.856(5) 1_455 ?
O10 Rb1 2.875(5) 1_455 ?
O11 O12 1.502(8) . ?
O11 Rb2 3.487(6) 1_455 ?
O13 U1 2.395(3) 6_556 ?
O14 Na1 2.341(6) 4_556 ?
O15 Na1 2.358(6) 4_556 ?
O16 Rb2 2.921(5) 5_766 ?
